data_7002956
loop_
_publ_author_name
'Veltz\'e, Sune'
'Egdal, Rune Kirk'
'Johansson, Frank B.'
'Bond, Andrew D.'
'McKenzie, Christine J.'

_publ_section_title
;
 Coordinative flexibility in an acyclic bis(sulfonamide) ligand
;
_journal_issue 47
_journal_name_full 'Dalton Transactions'
_journal_page_first 10495
_journal_page_last 10504
_journal_paper_doi 10.1039/b912617a
_journal_year 2009
_chemical_formula_moiety 'C19 H19 N3 O6 S2, C H Cl3'
_chemical_formula_sum 'C20 H20 Cl3 N3 O6 S2'
_chemical_formula_weight 568.86
_chemical_name_systematic
;
2-hydroxy-3-(N,N-bis-(2-pyridylmethyl)-sulfonamido)-
5-methylbenzenesulfonic acid
;
_space_group_IT_number 2
_symmetry_cell_setting triclinic
_symmetry_space_group_name_Hall '-P 1'
_symmetry_space_group_name_H-M 'P -1'
_atom_sites_solution_hydrogens geom
_atom_sites_solution_primary direct
_atom_sites_solution_secondary difmap
_cell_angle_alpha 72.956(5)
_cell_angle_beta 87.292(6)
_cell_angle_gamma 89.602(4)
_cell_formula_units_Z 2
_cell_length_a 8.1135(9)
_cell_length_b 11.9046(17)
_cell_length_c 13.1532(19)
_cell_measurement_reflns_used 1523
_cell_measurement_temperature 180(2)
_cell_measurement_theta_max 23.79
_cell_measurement_theta_min 2.74
_cell_volume 1213.3(3)
_computing_cell_refinement 'SAINT v.7.06a (Bruker, 2003)'
_computing_data_collection 'APEX2 v.1.0-22 (Bruker-Nonius, 2004)'
_computing_data_reduction 'SAINT v.7.06a'
_computing_molecular_graphics 'SHELXTL v.6.10'
_computing_publication_material 'SHELXTL v.6.10'
_computing_structure_refinement 'SHELXTL v.6.10'
_computing_structure_solution 'SHELXTL v.6.10 (Sheldrick, 2000)'
_diffrn_ambient_temperature 180(2)
_diffrn_measured_fraction_theta_full 0.920
_diffrn_measured_fraction_theta_max 0.904
_diffrn_measurement_device_type 'Bruker-Nonius X8APEX-II CCD'
_diffrn_measurement_method 'thin-slice \w and \f scans'
_diffrn_radiation_monochromator graphite
_diffrn_radiation_source 'fine-focus sealed tube'
_diffrn_radiation_type MoK\a
_diffrn_radiation_wavelength 0.71073
_diffrn_reflns_av_R_equivalents 0.0452
_diffrn_reflns_av_sigmaI/netI 0.1044
_diffrn_reflns_limit_h_max 5
_diffrn_reflns_limit_h_min -9
_diffrn_reflns_limit_k_max 15
_diffrn_reflns_limit_k_min -15
_diffrn_reflns_limit_l_max 16
_diffrn_reflns_limit_l_min -16
_diffrn_reflns_number 8967
_diffrn_reflns_theta_full 25.02
_diffrn_reflns_theta_max 27.12
_diffrn_reflns_theta_min 3.58
_diffrn_standards_number 0
_exptl_absorpt_coefficient_mu 0.593
_exptl_absorpt_correction_T_max 0.965
_exptl_absorpt_correction_T_min 0.700
_exptl_absorpt_correction_type multi-scan
_exptl_absorpt_process_details 'SADABS (Sheldrick, 2003)'
_exptl_crystal_colour colourless
_exptl_crystal_density_diffrn 1.557
_exptl_crystal_density_method 'not measured'
_exptl_crystal_description block
_exptl_crystal_F_000 584
_exptl_crystal_size_max 0.25
_exptl_crystal_size_mid 0.08
_exptl_crystal_size_min 0.06
_refine_diff_density_max 0.991
_refine_diff_density_min -0.895
_refine_diff_density_rms 0.120
_refine_ls_extinction_method none
_refine_ls_goodness_of_fit_ref 1.049
_refine_ls_hydrogen_treatment constr
_refine_ls_matrix_type full
_refine_ls_number_parameters 309
_refine_ls_number_reflns 4856
_refine_ls_number_restraints 0
_refine_ls_restrained_S_all 1.049
_refine_ls_R_factor_all 0.1594
_refine_ls_R_factor_gt 0.0938
_refine_ls_shift/su_max 0.000
_refine_ls_shift/su_mean 0.000
_refine_ls_structure_factor_coef Fsqd
_refine_ls_weighting_details 'calc w=1/[\s^2^(Fo^2^)+(0.1411P)^2^+3.1282P] where P=(Fo^2^+2Fc^2^)/3'
_refine_ls_weighting_scheme calc
_refine_ls_wR_factor_gt 0.2488
_refine_ls_wR_factor_ref 0.2857
_reflns_number_gt 2748
_reflns_number_total 4856
_reflns_threshold_expression I>2\s(I)
_cod_data_source_file b912617a.txt
_cod_data_source_block psmsp
_cod_database_code 7002956

loop_
_symmetry_equiv_pos_as_xyz
'x, y, z'
'-x, -y, -z'

loop_
_atom_site_label
_atom_site_type_symbol
_atom_site_fract_x
_atom_site_fract_y
_atom_site_fract_z
_atom_site_U_iso_or_equiv
_atom_site_adp_type
_atom_site_occupancy
_atom_site_symmetry_multiplicity
_atom_site_calc_flag
_atom_site_refinement_flags
_atom_site_disorder_assembly
_atom_site_disorder_group
S1 S 0.1041(2) 0.58382(13) 0.79762(12) 0.0277(4) Uani 1 1 d . . .
S2 S -0.2956(2) 0.72595(14) 0.45129(13) 0.0330(5) Uani 1 1 d . . .
O1 O -0.0536(7) 0.7600(4) 0.6151(4) 0.0397(12) Uani 1 1 d . . .
H1 H -0.0967 0.8054 0.5617 0.060 Uiso 1 1 calc R . .
O11 O 0.0310(6) 0.6754(4) 0.8340(4) 0.0354(11) Uani 1 1 d . . .
O12 O 0.1335(6) 0.4724(4) 0.8727(3) 0.0358(11) Uani 1 1 d . . .
O21 O -0.4597(8) 0.7204(6) 0.4854(5) 0.081(2) Uani 1 1 d . . .
O22 O -0.2677(8) 0.7005(5) 0.3524(4) 0.0563(16) Uani 1 1 d . . .
O23 O -0.2161(8) 0.8375(4) 0.4461(5) 0.0608(18) Uani 1 1 d . . .
N1 N 0.2856(7) 0.6304(4) 0.7427(4) 0.0292(12) Uani 1 1 d . . .
N2 N 0.5575(7) 0.7685(5) 0.7613(6) 0.0439(16) Uani 1 1 d . . .
N3 N 0.5814(7) 0.5381(5) 0.8476(4) 0.0301(12) Uani 1 1 d . . .
H3B H 0.5724 0.6151 0.8279 0.036 Uiso 1 1 calc R . .
C1 C -0.0887(8) 0.6476(5) 0.6205(5) 0.0282(14) Uani 1 1 d . . .
C2 C -0.0208(8) 0.5551(5) 0.7004(5) 0.0270(14) Uani 1 1 d . . .
C3 C -0.0505(8) 0.4392(6) 0.7061(5) 0.0303(14) Uani 1 1 d . . .
H3A H -0.0014 0.3787 0.7600 0.036 Uiso 1 1 calc R . .
C4 C -0.1494(9) 0.4092(6) 0.6358(5) 0.0340(15) Uani 1 1 d . . .
C5 C -0.2210(8) 0.4994(6) 0.5588(5) 0.0311(15) Uani 1 1 d . . .
H5A H -0.2919 0.4805 0.5106 0.037 Uiso 1 1 calc R . .
C6 C -0.1916(8) 0.6170(5) 0.5504(5) 0.0290(14) Uani 1 1 d . . .
C7 C -0.1841(10) 0.2829(6) 0.6430(6) 0.0411(18) Uani 1 1 d . . .
H7A H -0.0850 0.2361 0.6644 0.062 Uiso 1 1 calc R . .
H7B H -0.2152 0.2778 0.5734 0.062 Uiso 1 1 calc R . .
H7C H -0.2746 0.2528 0.6958 0.062 Uiso 1 1 calc R . .
C8 C 0.3014(9) 0.7526(5) 0.6747(6) 0.0372(16) Uani 1 1 d . . .
H8A H 0.1982 0.7943 0.6836 0.045 Uiso 1 1 calc R . .
H8B H 0.3117 0.7521 0.5995 0.045 Uiso 1 1 calc R . .
C9 C 0.4428(9) 0.8209(6) 0.6951(6) 0.0370(16) Uani 1 1 d . . .
C10 C 0.4535(9) 0.9395(6) 0.6412(8) 0.051(2) Uani 1 1 d . . .
H10A H 0.3713 0.9761 0.5936 0.061 Uiso 1 1 calc R . .
C11 C 0.5849(11) 1.0041(7) 0.6573(10) 0.076(3) Uani 1 1 d . . .
H11A H 0.5938 1.0858 0.6218 0.092 Uiso 1 1 calc R . .
C12 C 0.7005(13) 0.9492(7) 0.7241(12) 0.101(5) Uani 1 1 d . . .
H12A H 0.7930 0.9919 0.7353 0.121 Uiso 1 1 calc R . .
C13 C 0.6844(11) 0.8323(7) 0.7757(10) 0.071(3) Uani 1 1 d . . .
H13A H 0.7661 0.7949 0.8234 0.086 Uiso 1 1 calc R . .
C14 C 0.3891(8) 0.5412(5) 0.7121(5) 0.0305(14) Uani 1 1 d . . .
H14A H 0.4614 0.5808 0.6492 0.037 Uiso 1 1 calc R . .
H14B H 0.3169 0.4854 0.6919 0.037 Uiso 1 1 calc R . .
C15 C 0.4935(8) 0.4746(5) 0.8004(5) 0.0284(14) Uani 1 1 d . . .
C16 C 0.5059(9) 0.3535(6) 0.8323(6) 0.0390(17) Uani 1 1 d . . .
H16A H 0.4437 0.3075 0.7995 0.047 Uiso 1 1 calc R . .
C17 C 0.6100(9) 0.3000(6) 0.9125(6) 0.0429(18) Uani 1 1 d . . .
H17A H 0.6183 0.2168 0.9352 0.051 Uiso 1 1 calc R . .
C18 C 0.7016(9) 0.3660(6) 0.9598(6) 0.0412(18) Uani 1 1 d . . .
H18A H 0.7744 0.3303 1.0144 0.049 Uiso 1 1 calc R . .
C19 C 0.6830(8) 0.4860(6) 0.9245(5) 0.0347(16) Uani 1 1 d . . .
H19A H 0.7446 0.5336 0.9559 0.042 Uiso 1 1 calc R . .
C20 C 0.1917(13) 1.0648(7) 0.8372(8) 0.066(3) Uani 1 1 d . . .
H20A H 0.2130 1.1139 0.7618 0.080 Uiso 1 1 calc R . .
Cl1 Cl 0.1127(3) 0.9289(2) 0.8352(2) 0.0630(7) Uani 1 1 d . . .
Cl2 Cl 0.3815(6) 1.0389(3) 0.8980(4) 0.145(2) Uani 1 1 d . . .
Cl3 Cl 0.0570(6) 1.1390(2) 0.8975(3) 0.1378(19) Uani 1 1 d . . .

loop_
_atom_site_aniso_label
_atom_site_aniso_U_11
_atom_site_aniso_U_22
_atom_site_aniso_U_33
_atom_site_aniso_U_23
_atom_site_aniso_U_13
_atom_site_aniso_U_12
S1 0.0245(10) 0.0291(8) 0.0285(8) -0.0053(6) -0.0115(6) -0.0004(6)
S2 0.0279(11) 0.0374(9) 0.0323(9) -0.0067(7) -0.0129(7) 0.0085(7)
O1 0.050(3) 0.024(2) 0.045(3) -0.005(2) -0.026(2) 0.003(2)
O11 0.037(3) 0.038(3) 0.035(3) -0.014(2) -0.013(2) 0.009(2)
O12 0.041(3) 0.034(3) 0.029(2) -0.002(2) -0.014(2) 0.001(2)
O21 0.044(4) 0.094(5) 0.073(4) 0.024(4) -0.010(3) 0.023(3)
O22 0.086(5) 0.050(3) 0.032(3) -0.006(2) -0.020(3) 0.023(3)
O23 0.085(5) 0.032(3) 0.065(4) -0.007(3) -0.048(3) 0.015(3)
N1 0.028(3) 0.021(3) 0.037(3) -0.004(2) -0.012(2) 0.005(2)
N2 0.030(4) 0.031(3) 0.072(5) -0.015(3) -0.018(3) 0.003(2)
N3 0.027(3) 0.029(3) 0.033(3) -0.006(2) -0.010(2) 0.003(2)
C1 0.022(4) 0.028(3) 0.035(3) -0.009(3) -0.010(3) 0.002(2)
C2 0.023(4) 0.031(3) 0.028(3) -0.007(3) -0.010(3) 0.001(2)
C3 0.023(4) 0.031(3) 0.033(3) -0.003(3) -0.004(3) 0.000(3)
C4 0.034(4) 0.032(3) 0.037(4) -0.011(3) -0.004(3) -0.004(3)
C5 0.025(4) 0.038(4) 0.034(3) -0.014(3) -0.012(3) 0.001(3)
C6 0.027(4) 0.028(3) 0.032(3) -0.008(3) -0.012(3) 0.003(3)
C7 0.045(5) 0.027(3) 0.053(5) -0.012(3) -0.014(4) -0.008(3)
C8 0.038(5) 0.026(3) 0.042(4) -0.001(3) -0.011(3) 0.001(3)
C9 0.031(4) 0.029(3) 0.050(4) -0.009(3) -0.004(3) 0.006(3)
C10 0.024(4) 0.036(4) 0.086(6) -0.008(4) -0.007(4) 0.003(3)
C11 0.039(6) 0.028(4) 0.148(10) -0.001(5) -0.023(6) -0.001(3)
C12 0.056(7) 0.035(5) 0.218(15) -0.035(7) -0.068(8) 0.006(4)
C13 0.040(6) 0.036(4) 0.141(10) -0.024(5) -0.043(6) 0.006(4)
C14 0.026(4) 0.030(3) 0.032(3) -0.003(3) -0.011(3) 0.002(3)
C15 0.024(4) 0.032(3) 0.027(3) -0.004(3) -0.004(3) 0.000(3)
C16 0.043(5) 0.031(4) 0.040(4) -0.005(3) -0.011(3) 0.001(3)
C17 0.039(5) 0.026(3) 0.056(5) 0.003(3) -0.015(4) 0.003(3)
C18 0.044(5) 0.041(4) 0.033(4) 0.000(3) -0.018(3) 0.006(3)
C19 0.026(4) 0.043(4) 0.034(4) -0.009(3) -0.010(3) 0.001(3)
C20 0.097(8) 0.029(4) 0.064(6) 0.005(4) -0.021(5) 0.003(4)
Cl1 0.0625(16) 0.0637(14) 0.0676(15) -0.0268(11) -0.0012(11) -0.0127(11)
Cl2 0.167(4) 0.071(2) 0.180(4) 0.007(2) -0.124(3) -0.031(2)
Cl3 0.271(5) 0.0502(15) 0.073(2) 0.0037(14) 0.042(3) 0.043(2)

loop_
_atom_type_symbol
_atom_type_description
_atom_type_scat_dispersion_real
_atom_type_scat_dispersion_imag
_atom_type_scat_source
C C 0.0033 0.0016 'International Tables Vol C Tables 4.2.6.8 and 6.1.1.4'
H H 0.0000 0.0000 'International Tables Vol C Tables 4.2.6.8 and 6.1.1.4'
N N 0.0061 0.0033 'International Tables Vol C Tables 4.2.6.8 and 6.1.1.4'
O O 0.0106 0.0060 'International Tables Vol C Tables 4.2.6.8 and 6.1.1.4'
S S 0.1246 0.1234 'International Tables Vol C Tables 4.2.6.8 and 6.1.1.4'
Cl Cl 0.1484 0.1585 'International Tables Vol C Tables 4.2.6.8 and 6.1.1.4'

loop_
_geom_angle_atom_site_label_1
_geom_angle_atom_site_label_2
_geom_angle_atom_site_label_3
_geom_angle
_geom_angle_site_symmetry_1
_geom_angle_site_symmetry_3
_geom_angle_publ_flag
O11 S1 O12 119.3(3) . . ?
O11 S1 N1 107.6(3) . . ?
O12 S1 N1 105.1(3) . . ?
O11 S1 C2 109.2(3) . . ?
O12 S1 C2 106.2(3) . . ?
N1 S1 C2 109.2(3) . . ?
O21 S2 O22 113.6(4) . . ?
O21 S2 O23 113.2(4) . . ?
O22 S2 O23 109.8(4) . . ?
O21 S2 C6 106.5(3) . . ?
O22 S2 C6 107.7(3) . . ?
O23 S2 C6 105.4(3) . . ?
C1 O1 H1 109.5 . . ?
C8 N1 C14 117.3(5) . . ?
C8 N1 S1 118.3(4) . . ?
C14 N1 S1 115.2(4) . . ?
C9 N2 C13 119.0(7) . . ?
C19 N3 C15 120.8(6) . . ?
C19 N3 H3B 119.6 . . ?
C15 N3 H3B 119.6 . . ?
O1 C1 C6 123.1(6) . . ?
O1 C1 C2 119.6(6) . . ?
C6 C1 C2 117.3(6) . . ?
C3 C2 C1 121.0(6) . . ?
C3 C2 S1 117.9(5) . . ?
C1 C2 S1 121.1(5) . . ?
C4 C3 C2 121.6(6) . . ?
C4 C3 H3A 119.2 . . ?
C2 C3 H3A 119.2 . . ?
C3 C4 C5 117.9(6) . . ?
C3 C4 C7 121.7(6) . . ?
C5 C4 C7 120.4(6) . . ?
C4 C5 C6 121.6(6) . . ?
C4 C5 H5A 119.2 . . ?
C6 C5 H5A 119.2 . . ?
C5 C6 C1 120.5(6) . . ?
C5 C6 S2 117.9(5) . . ?
C1 C6 S2 121.6(5) . . ?
C4 C7 H7A 109.5 . . ?
C4 C7 H7B 109.5 . . ?
H7A C7 H7B 109.5 . . ?
C4 C7 H7C 109.5 . . ?
H7A C7 H7C 109.5 . . ?
H7B C7 H7C 109.5 . . ?
N1 C8 C9 115.9(5) . . ?
N1 C8 H8A 108.3 . . ?
C9 C8 H8A 108.3 . . ?
N1 C8 H8B 108.3 . . ?
C9 C8 H8B 108.3 . . ?
H8A C8 H8B 107.4 . . ?
N2 C9 C10 121.0(7) . . ?
N2 C9 C8 120.8(6) . . ?
C10 C9 C8 118.2(6) . . ?
C11 C10 C9 119.3(8) . . ?
C11 C10 H10A 120.4 . . ?
C9 C10 H10A 120.4 . . ?
C12 C11 C10 118.9(8) . . ?
C12 C11 H11A 120.6 . . ?
C10 C11 H11A 120.6 . . ?
C11 C12 C13 119.8(8) . . ?
C11 C12 H12A 120.1 . . ?
C13 C12 H12A 120.1 . . ?
N2 C13 C12 122.1(8) . . ?
N2 C13 H13A 118.9 . . ?
C12 C13 H13A 118.9 . . ?
N1 C14 C15 112.2(5) . . ?
N1 C14 H14A 109.2 . . ?
C15 C14 H14A 109.2 . . ?
N1 C14 H14B 109.2 . . ?
C15 C14 H14B 109.2 . . ?
H14A C14 H14B 107.9 . . ?
N3 C15 C16 119.7(6) . . ?
N3 C15 C14 116.8(5) . . ?
C16 C15 C14 123.5(6) . . ?
C15 C16 C17 119.2(6) . . ?
C15 C16 H16A 120.4 . . ?
C17 C16 H16A 120.4 . . ?
C18 C17 C16 120.7(6) . . ?
C18 C17 H17A 119.6 . . ?
C16 C17 H17A 119.6 . . ?
C19 C18 C17 117.0(6) . . ?
C19 C18 H18A 121.5 . . ?
C17 C18 H18A 121.5 . . ?
N3 C19 C18 122.5(6) . . ?
N3 C19 H19A 118.8 . . ?
C18 C19 H19A 118.8 . . ?
Cl3 C20 Cl1 112.6(6) . . ?
Cl3 C20 Cl2 112.7(6) . . ?
Cl1 C20 Cl2 107.6(4) . . ?
Cl3 C20 H20A 107.9 . . ?
Cl1 C20 H20A 107.9 . . ?
Cl2 C20 H20A 107.9 . . ?

loop_
_geom_bond_atom_site_label_1
_geom_bond_atom_site_label_2
_geom_bond_distance
_geom_bond_site_symmetry_2
_geom_bond_publ_flag
S1 O11 1.428(5) . ?
S1 O12 1.429(4) . ?
S1 N1 1.635(6) . ?
S1 C2 1.779(6) . ?
S2 O21 1.381(7) . ?
S2 O22 1.428(5) . ?
S2 O23 1.463(6) . ?
S2 C6 1.786(6) . ?
O1 C1 1.350(7) . ?
O1 H1 0.840 . ?
N1 C8 1.470(8) . ?
N1 C14 1.484(8) . ?
N2 C9 1.329(9) . ?
N2 C13 1.336(10) . ?
N3 C19 1.338(8) . ?
N3 C15 1.339(8) . ?
N3 H3B 0.880 . ?
C1 C6 1.397(9) . ?
C1 C2 1.410(8) . ?
C2 C3 1.381(9) . ?
C3 C4 1.377(9) . ?
C3 H3A 0.950 . ?
C4 C5 1.388(9) . ?
C4 C7 1.505(9) . ?
C5 C6 1.394(9) . ?
C5 H5A 0.950 . ?
C7 H7A 0.980 . ?
C7 H7B 0.980 . ?
C7 H7C 0.980 . ?
C8 C9 1.490(10) . ?
C8 H8A 0.990 . ?
C8 H8B 0.990 . ?
C9 C10 1.383(10) . ?
C10 C11 1.379(12) . ?
C10 H10A 0.950 . ?
C11 C12 1.346(14) . ?
C11 H11A 0.950 . ?
C12 C13 1.362(13) . ?
C12 H12A 0.950 . ?
C13 H13A 0.950 . ?
C14 C15 1.497(9) . ?
C14 H14A 0.990 . ?
C14 H14B 0.990 . ?
C15 C16 1.383(9) . ?
C16 C17 1.384(10) . ?
C16 H16A 0.950 . ?
C17 C18 1.376(10) . ?
C17 H17A 0.950 . ?
C18 C19 1.376(10) . ?
C18 H18A 0.950 . ?
C19 H19A 0.950 . ?
C20 Cl3 1.709(10) . ?
C20 Cl1 1.752(9) . ?
C20 Cl2 1.753(10) . ?
C20 H20A 1.000 . ?

loop_
_geom_torsion_atom_site_label_1
_geom_torsion_atom_site_label_2
_geom_torsion_atom_site_label_3
_geom_torsion_atom_site_label_4
_geom_torsion
_geom_torsion_site_symmetry_1
_geom_torsion_site_symmetry_2
_geom_torsion_site_symmetry_3
_geom_torsion_site_symmetry_4
_geom_torsion_publ_flag
O11 S1 N1 C8 -41.4(5) . . . . ?
O12 S1 N1 C8 -169.6(5) . . . . ?
C2 S1 N1 C8 76.9(5) . . . . ?
O11 S1 N1 C14 172.6(4) . . . . ?
O12 S1 N1 C14 44.5(5) . . . . ?
C2 S1 N1 C14 -69.0(5) . . . . ?
O1 C1 C2 C3 -178.1(6) . . . . ?
C6 C1 C2 C3 2.3(10) . . . . ?
O1 C1 C2 S1 2.5(9) . . . . ?
C6 C1 C2 S1 -177.1(5) . . . . ?
O11 S1 C2 C3 -136.5(5) . . . . ?
O12 S1 C2 C3 -6.7(6) . . . . ?
N1 S1 C2 C3 106.2(5) . . . . ?
O11 S1 C2 C1 42.9(6) . . . . ?
O12 S1 C2 C1 172.7(5) . . . . ?
N1 S1 C2 C1 -74.4(6) . . . . ?
C1 C2 C3 C4 -1.2(10) . . . . ?
S1 C2 C3 C4 178.2(5) . . . . ?
C2 C3 C4 C5 -0.8(11) . . . . ?
C2 C3 C4 C7 -179.0(7) . . . . ?
C3 C4 C5 C6 1.6(11) . . . . ?
C7 C4 C5 C6 179.8(7) . . . . ?
C4 C5 C6 C1 -0.4(11) . . . . ?
C4 C5 C6 S2 -177.9(6) . . . . ?
O1 C1 C6 C5 178.9(6) . . . . ?
C2 C1 C6 C5 -1.5(10) . . . . ?
O1 C1 C6 S2 -3.7(10) . . . . ?
C2 C1 C6 S2 176.0(5) . . . . ?
O21 S2 C6 C5 71.0(7) . . . . ?
O22 S2 C6 C5 -51.3(6) . . . . ?
O23 S2 C6 C5 -168.5(6) . . . . ?
O21 S2 C6 C1 -106.5(7) . . . . ?
O22 S2 C6 C1 131.2(6) . . . . ?
O23 S2 C6 C1 14.0(7) . . . . ?
C14 N1 C8 C9 -82.2(7) . . . . ?
S1 N1 C8 C9 132.6(6) . . . . ?
C13 N2 C9 C10 0.2(12) . . . . ?
C13 N2 C9 C8 178.5(8) . . . . ?
N1 C8 C9 N2 8.3(10) . . . . ?
N1 C8 C9 C10 -173.4(7) . . . . ?
N2 C9 C10 C11 -0.5(13) . . . . ?
C8 C9 C10 C11 -178.8(8) . . . . ?
C9 C10 C11 C12 0.9(16) . . . . ?
C10 C11 C12 C13 -1(2) . . . . ?
C9 N2 C13 C12 -0.4(16) . . . . ?
C11 C12 C13 N2 1(2) . . . . ?
C8 N1 C14 C15 124.3(6) . . . . ?
S1 N1 C14 C15 -89.4(6) . . . . ?
C19 N3 C15 C16 0.8(10) . . . . ?
C19 N3 C15 C14 -177.4(6) . . . . ?
N1 C14 C15 N3 -49.6(8) . . . . ?
N1 C14 C15 C16 132.2(7) . . . . ?
N3 C15 C16 C17 -0.2(10) . . . . ?
C14 C15 C16 C17 177.9(7) . . . . ?
C15 C16 C17 C18 -0.6(12) . . . . ?
C16 C17 C18 C19 0.7(12) . . . . ?
C15 N3 C19 C18 -0.7(10) . . . . ?
C17 C18 C19 N3 -0.1(11) . . . . ?

loop_
_cod_related_entry_id
_cod_related_entry_database
_cod_related_entry_code
1 ChemSpider 30652644
